data_2022666
loop_
_publ_author_name
'Kayukova, Lyudmila A.'
'Vologzhanina, Anna V.'
'Yergaliyeva, Elmira M.'
'Baitursynova, Gulnur P.'
'Shulgau, Zarina T.'
'Sergazy, Shynggys'

_publ_section_title
;
 Crystal structure and antidiabetic activity of 2-aminospiropyrazolinium
 tosylates and the product of <i>O</i>-tosylation of
 \b-(benzimidazol-1-yl)propioamidoxime
;
_journal_coeditor_code ZO3026
_journal_issue 10
_journal_name_full 'Acta Crystallographica Section C'
_journal_page_first
;
;
_journal_paper_doi 10.1107/S2053229622008464
_journal_volume 78
_journal_year 2022
_chemical_formula_iupac 'C17 H18 N4 O3 S'
_chemical_formula_moiety 'C17 H18 N4 O3 S'
_chemical_formula_sum 'C17 H18 N4 O3 S'
_chemical_formula_weight 358.41
_chemical_name_common
;
3-(1<i>H</i>-Benzimidazol-1-yl)-<i>N</i>'-(tosyloxy)propanimidamide
;
_chemical_name_systematic 3-(1<i>H</i>-1,3-benzimidazol-1-yl)-<i>N</i>'-{[(4-methylbenzene)sulfonyl]oxy}propanimidamide
_space_group_crystal_system monoclinic
_space_group_IT_number 14
_space_group_name_Hall '-P 2ybc'
_space_group_name_H-M_alt 'P 1 21/c 1'
_atom_sites_solution_hydrogens geom
_atom_sites_solution_primary dual
_audit_creation_method
;
Olex2 1.2
(compiled 2018.05.29 svn.r3508 for OlexSys, GUI svn.r5506)
;
_cell_angle_alpha 90
_cell_angle_beta 107.131(4)
_cell_angle_gamma 90
_cell_formula_units_Z 4
_cell_length_a 11.0524(12)
_cell_length_b 19.127(2)
_cell_length_c 8.8414(10)
_cell_measurement_reflns_used 3471
_cell_measurement_temperature 120
_cell_measurement_theta_max 25.05
_cell_measurement_theta_min 2.20
_cell_volume 1786.1(3)
_computing_cell_refinement
;
SAINT (Bruker, 2013)
;
_computing_data_collection
;
APEX2 (Bruker, 2013)
;
_computing_data_reduction
;
SAINT (Bruker, 2013)
;
_computing_molecular_graphics
;
OLEX2 (Dolomanov <i>et al.</i>, 2009)
;
_computing_publication_material
;
OLEX2 (Dolomanov <i>et al.</i>, 2009)
;
_computing_structure_refinement
;
SHELXL2018 (Sheldrick, 2015<i>b</i>)
;
_computing_structure_solution
;
SHELXT2014 (Sheldrick, 2015<i>a</i>)
;
_diffrn_ambient_temperature 120
_diffrn_measured_fraction_theta_full 0.998
_diffrn_measured_fraction_theta_max 0.993
_diffrn_measurement_device_type 'Bruker APEX II Photon CCD detector'
_diffrn_measurement_method 'phi and omega scans'
_diffrn_radiation_monochromator graphite
_diffrn_radiation_type MoK\a
_diffrn_radiation_wavelength 0.71073
_diffrn_reflns_av_R_equivalents 0.0489
_diffrn_reflns_av_unetI/netI 0.0833
_diffrn_reflns_limit_h_max 15
_diffrn_reflns_limit_h_min -15
_diffrn_reflns_limit_k_max 27
_diffrn_reflns_limit_k_min -20
_diffrn_reflns_limit_l_max 12
_diffrn_reflns_limit_l_min -12
_diffrn_reflns_number 18771
_diffrn_reflns_theta_full 25.242
_diffrn_reflns_theta_max 30.463
_diffrn_reflns_theta_min 1.928
_exptl_absorpt_coefficient_mu 0.205
_exptl_absorpt_correction_T_max 0.7461
_exptl_absorpt_correction_T_min 0.6987
_exptl_absorpt_correction_type multi-scan
_exptl_absorpt_process_details
;
(SADABS; Bruker, 2016)
;
_exptl_crystal_colour colourless
_exptl_crystal_density_diffrn 1.333
_exptl_crystal_description prism
_exptl_crystal_F_000 752
_exptl_crystal_size_max 0.33
_exptl_crystal_size_mid 0.16
_exptl_crystal_size_min 0.12
_refine_diff_density_max 0.318
_refine_diff_density_min -0.558
_refine_ls_extinction_method none
_refine_ls_goodness_of_fit_ref 1.038
_refine_ls_hydrogen_treatment constr
_refine_ls_matrix_type full
_refine_ls_number_parameters 227
_refine_ls_number_reflns 5403
_refine_ls_number_restraints 0
_refine_ls_restrained_S_all 1.038
_refine_ls_R_factor_all 0.0730
_refine_ls_R_factor_gt 0.0454
_refine_ls_shift/su_max 0.001
_refine_ls_shift/su_mean 0.000
_refine_ls_structure_factor_coef Fsqd
_refine_ls_weighting_details 'w=1/[\s^2^(Fo^2^)+(0.0180P)^2^+0.4000P] where P=(Fo^2^+2Fc^2^)/3'
_refine_ls_weighting_scheme calc
_refine_ls_wR_factor_gt 0.1024
_refine_ls_wR_factor_ref 0.1099
_reflns_number_gt 3796
_reflns_number_total 5403
_reflns_threshold_expression 'I > 2\s(I)'
_cod_data_source_file zo3026sup1.cif
_cod_data_source_block 10
_cod_database_code 2022666
_shelx_space_group_comment
;
The symmetry employed for this shelxl refinement is uniquely defined
by the following loop, which should always be used as a source of
symmetry information in preference to the above space-group names.
They are only intended as comments.
;
_shelx_estimated_absorpt_t_min 0.935
_shelx_estimated_absorpt_t_max 0.976
_shelxl_version_number 2.014

loop_
_space_group_symop_operation_xyz
'x, y, z'
'-x, y+1/2, -z+1/2'
'-x, -y, -z'
'x, -y-1/2, z-1/2'

loop_
_atom_site_type_symbol
_atom_site_label
_atom_site_fract_x
_atom_site_fract_y
_atom_site_fract_z
_atom_site_U_iso_or_equiv
_atom_site_adp_type
_atom_site_calc_flag
_atom_site_occupancy
_atom_site_disorder_assembly
_atom_site_disorder_group
S S1 0.87978(3) 0.54882(2) 0.66884(4) 0.01927(10) Uani d 1 . .
O O1 0.81067(9) 0.52090(5) 0.49557(12) 0.0199(2) Uani d 1 . .
O O2 0.79784(10) 0.59401(6) 0.72235(13) 0.0250(2) Uani d 1 . .
O O3 0.99582(10) 0.57601(6) 0.65191(13) 0.0251(2) Uani d 1 . .
N N1 0.67907(11) 0.49769(7) 0.48160(15) 0.0194(3) Uani d 1 . .
N N2 0.74128(12) 0.40501(8) 0.34614(18) 0.0332(4) Uani d 1 . .
H H2A 0.8194 0.4203 0.3648 0.040 Uiso calc 1 . .
H H2B 0.7176 0.3663 0.2916 0.040 Uiso calc 1 . .
N N3 0.53801(11) 0.30460(6) 0.52345(14) 0.0186(3) Uani d 1 . .
N N4 0.64588(13) 0.20850(7) 0.62803(16) 0.0271(3) Uani d 1 . .
C C1 0.90775(14) 0.47259(8) 0.78355(17) 0.0210(3) Uani d 1 . .
C C2 0.83193(14) 0.45676(9) 0.87948(18) 0.0255(3) Uani d 1 . .
H H2 0.7666 0.4878 0.8862 0.031 Uiso calc 1 . .
C C3 0.85304(15) 0.39505(9) 0.96501(19) 0.0282(4) Uani d 1 . .
H H3 0.8011 0.3839 1.0302 0.034 Uiso calc 1 . .
C C4 0.94855(15) 0.34908(9) 0.95760(19) 0.0276(4) Uani d 1 . .
C C5 1.02338(16) 0.36665(10) 0.8613(2) 0.0326(4) Uani d 1 . .
H H5 1.0895 0.3359 0.8557 0.039 Uiso calc 1 . .
C C6 1.00407(15) 0.42746(9) 0.7738(2) 0.0290(4) Uani d 1 . .
H H6 1.0556 0.4384 0.7079 0.035 Uiso calc 1 . .
C C7 0.97145(19) 0.28269(10) 1.0532(2) 0.0406(5) Uani d 1 . .
H H7A 1.0423 0.2895 1.1493 0.061 Uiso calc 1 . .
H H7B 0.9918 0.2448 0.9901 0.061 Uiso calc 1 . .
H H7C 0.8951 0.2705 1.0823 0.061 Uiso calc 1 . .
C C8 0.65908(13) 0.44037(8) 0.40026(16) 0.0168(3) Uani d 1 . .
C C9 0.52463(13) 0.41426(8) 0.36526(17) 0.0182(3) Uani d 1 . .
H H9A 0.5071 0.3813 0.2750 0.022 Uiso calc 1 . .
H H9B 0.4661 0.4544 0.3329 0.022 Uiso calc 1 . .
C C10 0.49769(13) 0.37750(8) 0.50573(18) 0.0187(3) Uani d 1 . .
H H10A 0.5415 0.4031 0.6040 0.022 Uiso calc 1 . .
H H10B 0.4056 0.3796 0.4924 0.022 Uiso calc 1 . .
C C11 0.63860(14) 0.27683(8) 0.63423(18) 0.0234(3) Uani d 1 . .
H H11 0.6986 0.3044 0.7097 0.028 Uiso calc 1 . .
C C12 0.47221(14) 0.24900(8) 0.43686(18) 0.0191(3) Uani d 1 . .
C C13 0.36041(15) 0.24612(9) 0.31158(19) 0.0250(3) Uani d 1 . .
H H13 0.3155 0.2871 0.2669 0.030 Uiso calc 1 . .
C C14 0.31895(16) 0.18005(9) 0.2563(2) 0.0296(4) Uani d 1 . .
H H14 0.2435 0.1755 0.1709 0.035 Uiso calc 1 . .
C C15 0.38529(17) 0.11961(9) 0.3230(2) 0.0308(4) Uani d 1 . .
H H15 0.3530 0.0752 0.2826 0.037 Uiso calc 1 . .
C C16 0.49607(17) 0.12309(9) 0.4458(2) 0.0289(4) Uani d 1 . .
H H16 0.5409 0.0819 0.4896 0.035 Uiso calc 1 . .
C C17 0.54035(15) 0.18934(8) 0.50366(18) 0.0225(3) Uani d 1 . .

loop_
_atom_site_aniso_label
_atom_site_aniso_U_11
_atom_site_aniso_U_22
_atom_site_aniso_U_33
_atom_site_aniso_U_12
_atom_site_aniso_U_13
_atom_site_aniso_U_23
S1 0.01531(16) 0.0210(2) 0.02137(18) -0.00196(14) 0.00522(13) -0.00340(15)
O1 0.0164(5) 0.0220(6) 0.0210(5) -0.0041(4) 0.0054(4) -0.0025(4)
O2 0.0218(5) 0.0246(6) 0.0285(6) 0.0014(4) 0.0073(5) -0.0068(5)
O3 0.0181(5) 0.0268(6) 0.0309(6) -0.0057(4) 0.0080(4) -0.0034(5)
N1 0.0121(5) 0.0210(7) 0.0250(6) -0.0018(5) 0.0053(5) -0.0028(5)
N2 0.0197(6) 0.0347(9) 0.0498(9) -0.0103(6) 0.0173(6) -0.0244(7)
N3 0.0177(6) 0.0166(7) 0.0222(6) -0.0003(5) 0.0072(5) 0.0020(5)
N4 0.0295(7) 0.0230(8) 0.0285(7) 0.0032(6) 0.0079(6) 0.0044(6)
C1 0.0183(7) 0.0242(8) 0.0202(7) 0.0001(6) 0.0054(6) -0.0016(6)
C2 0.0195(7) 0.0331(10) 0.0248(8) 0.0016(7) 0.0080(6) -0.0011(7)
C3 0.0246(8) 0.0382(10) 0.0225(8) -0.0057(7) 0.0081(6) 0.0027(7)
C4 0.0269(8) 0.0283(9) 0.0243(8) -0.0026(7) 0.0024(6) 0.0011(7)
C5 0.0320(9) 0.0313(10) 0.0377(10) 0.0089(7) 0.0154(8) 0.0049(8)
C6 0.0277(8) 0.0314(10) 0.0329(9) 0.0057(7) 0.0166(7) 0.0048(7)
C7 0.0426(11) 0.0349(11) 0.0422(11) -0.0017(9) 0.0094(9) 0.0102(9)
C8 0.0170(6) 0.0168(8) 0.0173(7) 0.0003(5) 0.0063(5) 0.0019(6)
C9 0.0163(7) 0.0175(8) 0.0213(7) 0.0001(5) 0.0065(6) 0.0002(6)
C10 0.0191(7) 0.0162(7) 0.0233(7) 0.0004(6) 0.0103(6) -0.0005(6)
C11 0.0223(7) 0.0225(9) 0.0244(8) 0.0009(6) 0.0054(6) 0.0024(6)
C12 0.0209(7) 0.0178(8) 0.0219(7) -0.0020(6) 0.0114(6) -0.0009(6)
C13 0.0229(7) 0.0276(9) 0.0257(8) -0.0013(6) 0.0091(6) -0.0015(7)
C14 0.0283(8) 0.0337(10) 0.0283(8) -0.0075(7) 0.0107(7) -0.0079(7)
C15 0.0419(10) 0.0265(10) 0.0304(9) -0.0107(7) 0.0206(8) -0.0101(7)
C16 0.0423(10) 0.0200(9) 0.0309(9) 0.0006(7) 0.0212(8) -0.0002(7)
C17 0.0275(8) 0.0212(8) 0.0225(7) 0.0012(6) 0.0129(6) 0.0020(6)

loop_
_atom_type_symbol
_atom_type_description
_atom_type_scat_dispersion_real
_atom_type_scat_dispersion_imag
_atom_type_scat_source
C C 0.0033 0.0016 'International Tables Vol C Tables 4.2.6.8 and 6.1.1.4'
H H 0.0000 0.0000 'International Tables Vol C Tables 4.2.6.8 and 6.1.1.4'
N N 0.0061 0.0033 'International Tables Vol C Tables 4.2.6.8 and 6.1.1.4'
O O 0.0106 0.0060 'International Tables Vol C Tables 4.2.6.8 and 6.1.1.4'
S S 0.1246 0.1234 'International Tables Vol C Tables 4.2.6.8 and 6.1.1.4'

loop_
_geom_angle_atom_site_label_1
_geom_angle_atom_site_label_2
_geom_angle_atom_site_label_3
_geom_angle_site_symmetry_1
_geom_angle_site_symmetry_3
_geom_angle
_geom_angle_publ_flag
O1 S1 C1 . . 103.37(7) ?
O2 S1 O1 . . 110.53(6) ?
O2 S1 O3 . . 119.29(7) ?
O2 S1 C1 . . 109.44(7) ?
O3 S1 O1 . . 102.25(6) ?
O3 S1 C1 . . 110.62(7) ?
N1 O1 S1 . . 111.10(8) ?
C8 N1 O1 . . 107.52(11) ?
H2A N2 H2B . . 120.0 ?
C8 N2 H2A . . 120.0 ?
C8 N2 H2B . . 120.0 ?
C11 N3 C10 . . 127.75(13) ?
C11 N3 C12 . . 106.50(13) ?
C12 N3 C10 . . 125.51(12) ?
C11 N4 C17 . . 104.31(13) ?
C2 C1 S1 . . 119.97(12) ?
C2 C1 C6 . . 120.79(15) ?
C6 C1 S1 . . 119.21(12) ?
C1 C2 H2 . . 120.5 ?
C3 C2 C1 . . 118.97(15) ?
C3 C2 H2 . . 120.5 ?
C2 C3 H3 . . 119.3 ?
C2 C3 C4 . . 121.45(15) ?
C4 C3 H3 . . 119.3 ?
C3 C4 C5 . . 118.19(16) ?
C3 C4 C7 . . 120.78(15) ?
C5 C4 C7 . . 121.03(16) ?
C4 C5 H5 . . 119.1 ?
C6 C5 C4 . . 121.70(16) ?
C6 C5 H5 . . 119.1 ?
C1 C6 H6 . . 120.6 ?
C5 C6 C1 . . 118.89(15) ?
C5 C6 H6 . . 120.6 ?
C4 C7 H7A . . 109.5 ?
C4 C7 H7B . . 109.5 ?
C4 C7 H7C . . 109.5 ?
H7A C7 H7B . . 109.5 ?
H7A C7 H7C . . 109.5 ?
H7B C7 H7C . . 109.5 ?
N1 C8 N2 . . 127.46(13) ?
N1 C8 C9 . . 112.99(12) ?
N2 C8 C9 . . 119.55(13) ?
C8 C9 H9A . . 108.8 ?
C8 C9 H9B . . 108.8 ?
C8 C9 C10 . . 113.60(12) ?
H9A C9 H9B . . 107.7 ?
C10 C9 H9A . . 108.8 ?
C10 C9 H9B . . 108.8 ?
N3 C10 C9 . . 113.58(12) ?
N3 C10 H10A . . 108.8 ?
N3 C10 H10B . . 108.8 ?
C9 C10 H10A . . 108.8 ?
C9 C10 H10B . . 108.8 ?
H10A C10 H10B . . 107.7 ?
N3 C11 H11 . . 123.0 ?
N4 C11 N3 . . 114.07(14) ?
N4 C11 H11 . . 123.0 ?
N3 C12 C13 . . 131.80(15) ?
N3 C12 C17 . . 105.26(13) ?
C13 C12 C17 . . 122.91(15) ?
C12 C13 H13 . . 122.0 ?
C14 C13 C12 . . 116.08(16) ?
C14 C13 H13 . . 122.0 ?
C13 C14 H14 . . 119.1 ?
C13 C14 C15 . . 121.79(16) ?
C15 C14 H14 . . 119.1 ?
C14 C15 H15 . . 119.2 ?
C16 C15 C14 . . 121.65(16) ?
C16 C15 H15 . . 119.2 ?
C15 C16 H16 . . 121.1 ?
C15 C16 C17 . . 117.74(16) ?
C17 C16 H16 . . 121.1 ?
N4 C17 C12 . . 109.85(14) ?
N4 C17 C16 . . 130.29(15) ?
C12 C17 C16 . . 119.83(15) ?

loop_
_geom_bond_atom_site_label_1
_geom_bond_atom_site_label_2
_geom_bond_site_symmetry_2
_geom_bond_distance
_geom_bond_publ_flag
S1 O1 . 1.5894(11) ?
S1 O2 . 1.4295(11) ?
S1 O3 . 1.4321(11) ?
S1 C1 . 1.7508(16) ?
O1 N1 . 1.4907(15) ?
N1 C8 . 1.2941(19) ?
N2 H2A . 0.8800 ?
N2 H2B . 0.8800 ?
N2 C8 . 1.3296(18) ?
N3 C10 . 1.4582(18) ?
N3 C11 . 1.3549(19) ?
N3 C12 . 1.3849(19) ?
N4 C11 . 1.311(2) ?
N4 C17 . 1.396(2) ?
C1 C2 . 1.390(2) ?
C1 C6 . 1.393(2) ?
C2 H2 . 0.9500 ?
C2 C3 . 1.384(2) ?
C3 H3 . 0.9500 ?
C3 C4 . 1.390(2) ?
C4 C5 . 1.392(2) ?
C4 C7 . 1.505(2) ?
C5 H5 . 0.9500 ?
C5 C6 . 1.378(2) ?
C6 H6 . 0.9500 ?
C7 H7A . 0.9800 ?
C7 H7B . 0.9800 ?
C7 H7C . 0.9800 ?
C8 C9 . 1.5108(19) ?
C9 H9A . 0.9900 ?
C9 H9B . 0.9900 ?
C9 C10 . 1.5308(19) ?
C10 H10A . 0.9900 ?
C10 H10B . 0.9900 ?
C11 H11 . 0.9500 ?
C12 C13 . 1.397(2) ?
C12 C17 . 1.399(2) ?
C13 H13 . 0.9500 ?
C13 C14 . 1.383(2) ?
C14 H14 . 0.9500 ?
C14 C15 . 1.402(2) ?
C15 H15 . 0.9500 ?
C15 C16 . 1.378(2) ?
C16 H16 . 0.9500 ?
C16 C17 . 1.400(2) ?

_cod_database_fobs_code 2022666
